data_7705807
loop_
_publ_author_name
'Gil, Yolimar'
'Fuentealba, Pablo'
'Vega, Andr\'es'
'Spodine, Evgenia'
'Aravena, Daniel'

_publ_section_title
;
 Control of magnetic anisotropy by macrocyclic ligand distortion in a
 family of Dy<sup>III</sup> and Er<sup>III</sup> single molecule magnets.
;
_journal_issue 48
_journal_name_full 'Dalton transactions (Cambridge, England : 2003)'
_journal_page_first 17709
_journal_page_last 17718
_journal_paper_doi 10.1039/d0dt03370g
_journal_volume 49
_journal_year 2020
_chemical_formula_moiety '2(C29 H18 Dy N9 S3), C2 H3 N'
_chemical_formula_sum 'C60 H39 Dy2 N19 S6'
_chemical_formula_weight 1543.46
_space_group_crystal_system monoclinic
_space_group_IT_number 14
_space_group_name_Hall '-P 2ybc'
_space_group_name_H-M_alt 'P 1 21/c 1'
_atom_sites_solution_hydrogens geom
_audit_creation_method SHELXL-2014/7
_audit_update_record
;
2020-07-18 deposited with the CCDC.	2020-11-24 downloaded from the CCDC.
;
_cell_angle_alpha 90
_cell_angle_beta 108.319(2)
_cell_angle_gamma 90
_cell_formula_units_Z 2
_cell_length_a 22.428(4)
_cell_length_b 8.3139(14)
_cell_length_c 18.411(3)
_cell_measurement_reflns_used 8327
_cell_measurement_temperature 296(2)
_cell_measurement_theta_max 20.47
_cell_measurement_theta_min 2.51
_cell_volume 3259.0(10)
_computing_cell_refinement 'Bruker SMART'
_computing_data_collection 'Bruker SMART'
_computing_data_reduction 'Bruker SAINT'
_computing_molecular_graphics 'Bruker SHELXTL'
_computing_publication_material 'Bruker SHELXTL'
_computing_structure_refinement 'SHELXL-2014/7 (Sheldrick, 2014)'
_computing_structure_solution 'Bruker SHELXTL'
_diffrn_ambient_temperature 296(2)
_diffrn_measured_fraction_theta_full 0.998
_diffrn_measured_fraction_theta_max 0.998
_diffrn_measurement_device_type 'CCD area detector'
_diffrn_measurement_method 'phi and omega scans'
_diffrn_radiation_type MoK\a
_diffrn_radiation_wavelength 0.71073
_diffrn_reflns_av_R_equivalents 0.0588
_diffrn_reflns_av_unetI/netI 0.0445
_diffrn_reflns_Laue_measured_fraction_full 0.998
_diffrn_reflns_Laue_measured_fraction_max 0.998
_diffrn_reflns_limit_h_max 27
_diffrn_reflns_limit_h_min -27
_diffrn_reflns_limit_k_max 10
_diffrn_reflns_limit_k_min -10
_diffrn_reflns_limit_l_max 22
_diffrn_reflns_limit_l_min -22
_diffrn_reflns_number 24630
_diffrn_reflns_point_group_measured_fraction_full 0.998
_diffrn_reflns_point_group_measured_fraction_max 0.998
_diffrn_reflns_theta_full 25.242
_diffrn_reflns_theta_max 26.000
_diffrn_reflns_theta_min 2.508
_diffrn_source 'sealed tube'
_exptl_absorpt_coefficient_mu 2.521
_exptl_absorpt_correction_T_max 0.7460
_exptl_absorpt_correction_T_min 0.4638
_exptl_absorpt_correction_type empirical
_exptl_absorpt_process_details 'SADABS (Bruker,2012)'
_exptl_crystal_colour colorless
_exptl_crystal_density_diffrn 1.573
_exptl_crystal_description stick
_exptl_crystal_F_000 1520
_exptl_crystal_size_max 0.215
_exptl_crystal_size_mid 0.064
_exptl_crystal_size_min 0.035
_refine_diff_density_max 1.060
_refine_diff_density_min -1.150
_refine_diff_density_rms 0.109
_refine_ls_extinction_coef 0.00113(17)
_refine_ls_extinction_expression Fc^*^=kFc[1+0.001xFc^2^\l^3^/sin(2\q)]^-1/4^
_refine_ls_extinction_method 'SHELXL-2014/7 (Sheldrick 2014'
_refine_ls_goodness_of_fit_ref 1.116
_refine_ls_hydrogen_treatment constr
_refine_ls_matrix_type full
_refine_ls_number_parameters 408
_refine_ls_number_reflns 6403
_refine_ls_number_restraints 0
_refine_ls_restrained_S_all 1.116
_refine_ls_R_factor_all 0.0617
_refine_ls_R_factor_gt 0.0456
_refine_ls_shift/su_max 0.001
_refine_ls_shift/su_mean 0.000
_refine_ls_structure_factor_coef Fsqd
_refine_ls_weighting_details 'w=1/[\s^2^(Fo^2^)+(0.0445P)^2^+7.9102P] where P=(Fo^2^+2Fc^2^)/3'
_refine_ls_weighting_scheme calc
_refine_ls_wR_factor_gt 0.1074
_refine_ls_wR_factor_ref 0.1148
_reflns_Friedel_coverage 0.000
_reflns_number_gt 5131
_reflns_number_total 6403
_reflns_threshold_expression 'I > 2\s(I)'
_cod_data_source_file d0dt03370g2.cif
_cod_data_source_block SCD18_114_P21c
_cod_depositor_comments 'Adding full bibliography for 7705804--7705809.cif.'
_cod_original_cell_volume 3259.1(9)
_cod_original_sg_symbol_H-M 'P 21/c'
_cod_database_code 7705807
_shelx_shelxl_version_number 2014/7
_shelx_space_group_comment
;
The symmetry employed for this shelxl refinement is uniquely defined
by the following loop, which should always be used as a source of
symmetry information in preference to the above space-group names.
They are only intended as comments.
;
_shelx_estimated_absorpt_t_min 0.613
_shelx_estimated_absorpt_t_max 0.917

loop_
_space_group_symop_operation_xyz
'x, y, z'
'-x, y+1/2, -z+1/2'
'-x, -y, -z'
'x, -y-1/2, z-1/2'

loop_
_atom_site_label
_atom_site_type_symbol
_atom_site_fract_x
_atom_site_fract_y
_atom_site_fract_z
_atom_site_U_iso_or_equiv
_atom_site_adp_type
_atom_site_occupancy
_atom_site_site_symmetry_order
_atom_site_calc_flag
_atom_site_refinement_flags_posn
_atom_site_refinement_flags_adp
_atom_site_refinement_flags_occupancy
_atom_site_disorder_assembly
_atom_site_disorder_group
Dy1 Dy 0.26719(2) 0.42184(3) 0.51904(2) 0.03750(12) Uani 1 1 d . . . . .
N1 N 0.2051(2) 0.3220(7) 0.6102(3) 0.0465(13) Uani 1 1 d . . . . .
N2 N 0.1441(2) 0.4567(6) 0.4759(3) 0.0469(13) Uani 1 1 d . . . . .
N3 N 0.2108(2) 0.6196(6) 0.4098(3) 0.0426(12) Uani 1 1 d . . . . .
N4 N 0.3296(2) 0.6696(6) 0.4929(3) 0.0416(12) Uani 1 1 d . . . . .
N5 N 0.3906(2) 0.4264(6) 0.5801(3) 0.0426(12) Uani 1 1 d . . . . .
N6 N 0.3235(2) 0.2315(6) 0.6335(3) 0.0436(12) Uani 1 1 d . . . . .
C1 C 0.2352(3) 0.2526(9) 0.6765(4) 0.0529(17) Uani 1 1 d . . . . .
C2 C 0.2066(4) 0.2266(11) 0.7343(4) 0.070(2) Uani 1 1 d . . . . .
H2 H 0.2292 0.1787 0.7804 0.084 Uiso 1 1 calc R U . . .
C3 C 0.1464(4) 0.2722(11) 0.7215(4) 0.073(2) Uani 1 1 d . . . . .
H3 H 0.1274 0.2602 0.7594 0.087 Uiso 1 1 calc R U . . .
C4 C 0.1137(4) 0.3371(11) 0.6510(4) 0.069(2) Uani 1 1 d . . . . .
H4 H 0.0715 0.3645 0.6396 0.082 Uiso 1 1 calc R U . . .
C5 C 0.1450(3) 0.3606(9) 0.5978(4) 0.0504(16) Uani 1 1 d . . . . .
C6 C 0.1123(3) 0.4231(9) 0.5208(4) 0.0525(17) Uani 1 1 d . . . . .
H6 H 0.0690 0.4381 0.5050 0.063 Uiso 1 1 calc R U . . .
C7 C 0.1128(3) 0.5010(8) 0.4005(4) 0.0479(16) Uani 1 1 d . . . . .
C8 C 0.0516(3) 0.4579(10) 0.3588(4) 0.063(2) Uani 1 1 d . . . . .
H8 H 0.0280 0.3962 0.3818 0.075 Uiso 1 1 calc R U . . .
C9 C 0.0260(3) 0.5057(11) 0.2844(5) 0.072(2) Uani 1 1 d . . . . .
H9 H -0.0151 0.4780 0.2572 0.087 Uiso 1 1 calc R U . . .
C10 C 0.0610(3) 0.5942(10) 0.2500(4) 0.066(2) Uani 1 1 d . . . . .
H10 H 0.0430 0.6267 0.1995 0.080 Uiso 1 1 calc R U . . .
C11 C 0.1231(3) 0.6371(9) 0.2890(4) 0.0601(19) Uani 1 1 d . . . . .
H11 H 0.1468 0.6963 0.2651 0.072 Uiso 1 1 calc R U . . .
C12 C 0.1480(3) 0.5889(8) 0.3637(4) 0.0447(14) Uani 1 1 d . . . . .
C13 C 0.2355(3) 0.7531(9) 0.4011(4) 0.0519(16) Uani 1 1 d . . . . .
H13 H 0.2121 0.8293 0.3669 0.062 Uiso 1 1 calc R U . . .
C14 C 0.3008(3) 0.7854(8) 0.4453(4) 0.0447(15) Uani 1 1 d . . . . .
C15 C 0.3303(3) 0.9257(8) 0.4357(4) 0.0566(18) Uani 1 1 d . . . . .
H15 H 0.3084 1.0057 0.4027 0.068 Uiso 1 1 calc R U . . .
C16 C 0.3933(4) 0.9445(9) 0.4764(5) 0.062(2) Uani 1 1 d . . . . .
H16 H 0.4144 1.0387 0.4722 0.074 Uiso 1 1 calc R U . . .
C17 C 0.4237(3) 0.8232(9) 0.5224(4) 0.0609(19) Uani 1 1 d . . . . .
H17 H 0.4664 0.8312 0.5489 0.073 Uiso 1 1 calc R U . . .
C18 C 0.3905(3) 0.6882(8) 0.5292(4) 0.0471(15) Uani 1 1 d . . . . .
C19 C 0.4215(3) 0.5510(8) 0.5761(4) 0.0536(17) Uani 1 1 d . . . . .
H19 H 0.4642 0.5560 0.6031 0.064 Uiso 1 1 calc R U . . .
C20 C 0.4221(3) 0.2905(8) 0.6180(3) 0.0462(15) Uani 1 1 d . . . . .
C21 C 0.4856(3) 0.2551(9) 0.6279(4) 0.0579(18) Uani 1 1 d . . . . .
H21 H 0.5099 0.3247 0.6094 0.069 Uiso 1 1 calc R U . . .
C22 C 0.5108(4) 0.1165(10) 0.6652(4) 0.067(2) Uani 1 1 d . . . . .
H22 H 0.5528 0.0927 0.6721 0.080 Uiso 1 1 calc R U . . .
C23 C 0.4758(3) 0.0122(10) 0.6927(4) 0.062(2) Uani 1 1 d . . . . .
H23 H 0.4939 -0.0816 0.7175 0.074 Uiso 1 1 calc R U . . .
C24 C 0.4138(4) 0.0458(9) 0.6836(4) 0.062(2) Uani 1 1 d . . . . .
H24 H 0.3902 -0.0241 0.7030 0.074 Uiso 1 1 calc R U . . .
C25 C 0.3865(3) 0.1843(8) 0.6453(3) 0.0450(15) Uani 1 1 d . . . . .
C26 C 0.2995(3) 0.2030(10) 0.6855(4) 0.0592(19) Uani 1 1 d . . . . .
H26 H 0.3228 0.1502 0.7298 0.071 Uiso 1 1 calc R U . . .
N8 N 0.2166(3) 0.1781(8) 0.4642(4) 0.0633(16) Uani 1 1 d . . . . .
C27 C 0.1717(3) 0.1109(8) 0.4326(4) 0.0557(18) Uani 1 1 d . . . . .
S1 S 0.10780(12) 0.0180(3) 0.38746(17) 0.0991(9) Uani 1 1 d . . . . .
N7 N 0.3145(3) 0.3511(7) 0.4232(3) 0.0527(14) Uani 1 1 d . . . . .
C28 C 0.3564(3) 0.3414(8) 0.4010(3) 0.0431(14) Uani 1 1 d . . . . .
S2 S 0.41579(10) 0.3217(4) 0.37051(15) 0.1018(10) Uani 1 1 d . . . . .
N9 N 0.2730(3) 0.6169(8) 0.6140(4) 0.0633(17) Uani 1 1 d . . . . .
C29 C 0.2802(3) 0.6875(9) 0.6696(4) 0.0578(18) Uani 1 1 d . . . . .
S3 S 0.29157(17) 0.7860(4) 0.74844(15) 0.1149(11) Uani 1 1 d . . . . .
N10 N 0.0342(8) 0.7441(19) 0.5311(11) 0.097(6) Uani 0.5 1 d . . P . .
C30 C 0.0763(9) 0.8107(19) 0.5513(9) 0.064(4) Uani 0.5 1 d . . P . .
C31 C 0.1330(9) 0.895(2) 0.5796(9) 0.084(5) Uani 0.5 1 d . . P . .
H31A H 0.1483 0.8862 0.6344 0.126 Uiso 0.5 1 calc R U P . .
H31B H 0.1261 1.0067 0.5656 0.126 Uiso 0.5 1 calc R U P . .
H31C H 0.1634 0.8514 0.5583 0.126 Uiso 0.5 1 calc R U P . .

loop_
_atom_site_aniso_label
_atom_site_aniso_U_11
_atom_site_aniso_U_22
_atom_site_aniso_U_33
_atom_site_aniso_U_23
_atom_site_aniso_U_13
_atom_site_aniso_U_12
Dy1 0.02987(16) 0.04526(18) 0.03558(17) -0.00063(13) 0.00774(11) 0.00220(13)
N1 0.036(3) 0.058(3) 0.045(3) 0.004(3) 0.013(2) 0.002(2)
N2 0.037(3) 0.052(3) 0.049(3) 0.005(2) 0.009(2) 0.001(2)
N3 0.031(3) 0.048(3) 0.045(3) 0.006(2) 0.007(2) 0.003(2)
N4 0.039(3) 0.041(3) 0.046(3) -0.002(2) 0.015(2) -0.001(2)
N5 0.032(3) 0.053(3) 0.040(3) -0.001(2) 0.006(2) 0.004(3)
N6 0.040(3) 0.053(3) 0.038(3) 0.006(2) 0.011(2) 0.005(2)
C1 0.044(4) 0.072(5) 0.041(3) 0.010(3) 0.011(3) -0.005(3)
C2 0.057(4) 0.110(7) 0.047(4) 0.015(4) 0.019(3) 0.002(5)
C3 0.057(5) 0.110(7) 0.062(5) 0.015(5) 0.034(4) 0.006(5)
C4 0.053(4) 0.088(6) 0.069(5) 0.017(4) 0.027(4) 0.010(4)
C5 0.033(3) 0.067(4) 0.054(4) 0.003(3) 0.016(3) 0.003(3)
C6 0.032(3) 0.073(5) 0.053(4) 0.009(4) 0.014(3) 0.010(3)
C7 0.036(3) 0.054(4) 0.050(4) -0.001(3) 0.008(3) 0.012(3)
C8 0.039(4) 0.080(5) 0.064(5) 0.004(4) 0.008(3) 0.004(4)
C9 0.034(4) 0.100(6) 0.069(5) 0.003(5) -0.005(4) 0.010(4)
C10 0.051(4) 0.089(6) 0.047(4) 0.012(4) -0.001(3) 0.016(4)
C11 0.055(4) 0.069(5) 0.051(4) 0.006(4) 0.010(3) 0.006(4)
C12 0.035(3) 0.049(4) 0.050(4) 0.000(3) 0.014(3) 0.006(3)
C13 0.048(4) 0.054(4) 0.051(4) 0.010(3) 0.012(3) 0.009(3)
C14 0.044(3) 0.045(4) 0.048(4) 0.001(3) 0.019(3) 0.005(3)
C15 0.048(4) 0.050(4) 0.070(5) 0.012(4) 0.017(3) 0.002(3)
C16 0.059(5) 0.047(4) 0.082(5) 0.001(4) 0.026(4) -0.011(3)
C17 0.044(4) 0.064(5) 0.073(5) -0.003(4) 0.016(4) -0.012(4)
C18 0.038(3) 0.047(4) 0.055(4) -0.005(3) 0.013(3) -0.005(3)
C19 0.037(3) 0.058(4) 0.058(4) -0.001(3) 0.003(3) -0.003(3)
C20 0.035(3) 0.062(4) 0.036(3) -0.001(3) 0.004(3) 0.007(3)
C21 0.042(4) 0.068(5) 0.059(4) 0.004(4) 0.010(3) 0.008(4)
C22 0.047(4) 0.084(6) 0.067(5) 0.001(4) 0.013(4) 0.025(4)
C23 0.051(4) 0.076(5) 0.054(4) 0.013(4) 0.010(3) 0.029(4)
C24 0.062(5) 0.073(5) 0.053(4) 0.013(4) 0.019(4) 0.016(4)
C25 0.038(3) 0.058(4) 0.034(3) 0.000(3) 0.005(3) 0.005(3)
C26 0.036(4) 0.087(6) 0.051(4) 0.023(4) 0.008(3) 0.007(4)
N8 0.054(4) 0.062(4) 0.077(4) -0.019(3) 0.024(3) -0.012(3)
C27 0.051(4) 0.051(4) 0.063(4) -0.012(3) 0.015(3) 0.000(3)
S1 0.0611(14) 0.0957(18) 0.114(2) -0.0255(16) -0.0108(13) -0.0162(13)
N7 0.059(4) 0.054(3) 0.051(3) -0.008(3) 0.025(3) -0.001(3)
C28 0.035(3) 0.050(4) 0.041(3) 0.006(3) 0.007(3) -0.005(3)
S2 0.0467(12) 0.170(3) 0.0999(18) 0.0568(18) 0.0387(12) 0.0184(14)
N9 0.066(4) 0.069(4) 0.061(4) -0.021(3) 0.028(3) -0.009(3)
C29 0.064(5) 0.057(4) 0.063(5) -0.009(4) 0.035(4) -0.015(4)
S3 0.163(3) 0.124(2) 0.0787(16) -0.0437(16) 0.0682(18) -0.045(2)
N10 0.085(11) 0.075(10) 0.163(16) -0.037(10) 0.086(11) -0.025(9)
C30 0.080(12) 0.055(9) 0.076(11) -0.011(8) 0.054(10) -0.003(9)
C31 0.106(15) 0.096(14) 0.048(9) 0.001(9) 0.022(9) -0.002(11)

loop_
_atom_type_symbol
_atom_type_description
_atom_type_scat_dispersion_real
_atom_type_scat_dispersion_imag
_atom_type_scat_source
C C 0.0033 0.0016 'International Tables Vol C Tables 4.2.6.8 and 6.1.1.4'
H H 0.0000 0.0000 'International Tables Vol C Tables 4.2.6.8 and 6.1.1.4'
N N 0.0061 0.0033 'International Tables Vol C Tables 4.2.6.8 and 6.1.1.4'
S S 0.1246 0.1234 'International Tables Vol C Tables 4.2.6.8 and 6.1.1.4'
Dy Dy -0.1892 4.4098 'International Tables Vol C Tables 4.2.6.8 and 6.1.1.4'

loop_
_geom_angle_atom_site_label_1
_geom_angle_atom_site_label_2
_geom_angle_atom_site_label_3
_geom_angle
_geom_angle_site_symmetry_1
_geom_angle_site_symmetry_3
_geom_angle_publ_flag
N9 Dy1 N8 143.7(2) . . ?
N9 Dy1 N7 141.2(2) . . ?
N8 Dy1 N7 75.0(2) . . ?
N9 Dy1 N3 92.2(2) . . ?
N8 Dy1 N3 99.1(2) . . ?
N7 Dy1 N3 78.82(18) . . ?
N9 Dy1 N4 71.77(19) . . ?
N8 Dy1 N4 143.20(19) . . ?
N7 Dy1 N4 70.89(18) . . ?
N3 Dy1 N4 61.19(16) . . ?
N9 Dy1 N6 85.3(2) . . ?
N8 Dy1 N6 82.7(2) . . ?
N7 Dy1 N6 103.36(18) . . ?
N3 Dy1 N6 177.50(16) . . ?
N4 Dy1 N6 118.20(16) . . ?
N9 Dy1 N1 70.2(2) . . ?
N8 Dy1 N1 74.07(19) . . ?
N7 Dy1 N1 146.82(19) . . ?
N3 Dy1 N1 117.82(16) . . ?
N4 Dy1 N1 141.85(16) . . ?
N6 Dy1 N1 60.94(15) . . ?
N9 Dy1 N2 87.5(2) . . ?
N8 Dy1 N2 69.68(19) . . ?
N7 Dy1 N2 117.90(19) . . ?
N3 Dy1 N2 59.22(16) . . ?
N4 Dy1 N2 115.29(16) . . ?
N6 Dy1 N2 120.18(16) . . ?
N1 Dy1 N2 60.82(16) . . ?
N9 Dy1 N5 82.44(19) . . ?
N8 Dy1 N5 119.20(19) . . ?
N7 Dy1 N5 70.77(18) . . ?
N3 Dy1 N5 120.74(16) . . ?
N4 Dy1 N5 61.18(16) . . ?
N6 Dy1 N5 59.36(16) . . ?
N1 Dy1 N5 115.30(16) . . ?
N2 Dy1 N5 169.90(16) . . ?
C1 N1 C5 117.2(6) . . ?
C1 N1 Dy1 120.4(4) . . ?
C5 N1 Dy1 121.7(4) . . ?
C6 N2 C7 119.5(6) . . ?
C6 N2 Dy1 121.6(4) . . ?
C7 N2 Dy1 118.7(4) . . ?
C13 N3 C12 118.1(5) . . ?
C13 N3 Dy1 121.6(4) . . ?
C12 N3 Dy1 119.9(4) . . ?
C14 N4 C18 117.3(5) . . ?
C14 N4 Dy1 121.0(4) . . ?
C18 N4 Dy1 121.6(4) . . ?
C19 N5 C20 119.4(5) . . ?
C19 N5 Dy1 120.6(4) . . ?
C20 N5 Dy1 120.0(4) . . ?
C26 N6 C25 118.5(5) . . ?
C26 N6 Dy1 120.8(4) . . ?
C25 N6 Dy1 119.7(4) . . ?
N1 C1 C2 122.4(6) . . ?
N1 C1 C26 115.3(6) . . ?
C2 C1 C26 122.3(6) . . ?
C3 C2 C1 119.3(7) . . ?
C2 C3 C4 118.6(7) . . ?
C3 C4 C5 118.7(7) . . ?
N1 C5 C4 123.7(6) . . ?
N1 C5 C6 114.9(6) . . ?
C4 C5 C6 121.3(6) . . ?
N2 C6 C5 119.3(6) . . ?
C8 C7 N2 125.5(7) . . ?
C8 C7 C12 118.5(6) . . ?
N2 C7 C12 115.9(6) . . ?
C9 C8 C7 120.6(8) . . ?
C8 C9 C10 119.9(7) . . ?
C9 C10 C11 121.6(7) . . ?
C12 C11 C10 117.7(7) . . ?
C11 C12 C7 121.7(6) . . ?
C11 C12 N3 124.1(6) . . ?
C7 C12 N3 114.1(6) . . ?
N3 C13 C14 119.4(6) . . ?
N4 C14 C15 123.0(6) . . ?
N4 C14 C13 115.4(6) . . ?
C15 C14 C13 121.5(6) . . ?
C14 C15 C16 118.4(7) . . ?
C17 C16 C15 118.8(7) . . ?
C16 C17 C18 118.9(7) . . ?
N4 C18 C17 123.4(6) . . ?
N4 C18 C19 115.3(6) . . ?
C17 C18 C19 121.2(6) . . ?
N5 C19 C18 120.3(6) . . ?
C25 C20 N5 115.9(5) . . ?
C25 C20 C21 119.6(6) . . ?
N5 C20 C21 124.5(6) . . ?
C22 C21 C20 118.8(7) . . ?
C23 C22 C21 121.6(7) . . ?
C22 C23 C24 120.1(7) . . ?
C23 C24 C25 119.8(7) . . ?
C20 C25 C24 120.1(6) . . ?
C20 C25 N6 115.4(6) . . ?
C24 C25 N6 124.5(6) . . ?
N6 C26 C1 120.3(6) . . ?
C27 N8 Dy1 149.3(6) . . ?
N8 C27 S1 179.2(8) . . ?
C28 N7 Dy1 152.3(5) . . ?
N7 C28 S2 178.2(7) . . ?
C29 N9 Dy1 166.8(6) . . ?
N9 C29 S3 179.1(8) . . ?
N10 C30 C31 178(2) . . ?

loop_
_geom_bond_atom_site_label_1
_geom_bond_atom_site_label_2
_geom_bond_distance
_geom_bond_site_symmetry_2
_geom_bond_publ_flag
Dy1 N9 2.358(6) . ?
Dy1 N8 2.386(6) . ?
Dy1 N7 2.400(5) . ?
Dy1 N3 2.598(5) . ?
Dy1 N4 2.618(5) . ?
Dy1 N6 2.621(5) . ?
Dy1 N1 2.630(5) . ?
Dy1 N2 2.638(5) . ?
Dy1 N5 2.639(5) . ?
N1 C1 1.327(8) . ?
N1 C5 1.333(8) . ?
N2 C6 1.281(8) . ?
N2 C7 1.394(8) . ?
N3 C13 1.272(8) . ?
N3 C12 1.421(8) . ?
N4 C14 1.325(8) . ?
N4 C18 1.328(8) . ?
N5 C19 1.262(8) . ?
N5 C20 1.398(8) . ?
N6 C26 1.260(8) . ?
N6 C25 1.417(8) . ?
C1 C2 1.420(9) . ?
C1 C26 1.458(9) . ?
C2 C3 1.350(10) . ?
C3 C4 1.385(10) . ?
C4 C5 1.387(9) . ?
C5 C6 1.472(9) . ?
C7 C8 1.392(9) . ?
C7 C12 1.397(9) . ?
C8 C9 1.367(10) . ?
C9 C10 1.368(11) . ?
C10 C11 1.398(10) . ?
C11 C12 1.372(9) . ?
C13 C14 1.459(9) . ?
C14 C15 1.379(9) . ?
C15 C16 1.385(10) . ?
C16 C17 1.355(10) . ?
C17 C18 1.374(9) . ?
C18 C19 1.468(9) . ?
C20 C25 1.385(9) . ?
C20 C21 1.408(9) . ?
C21 C22 1.370(10) . ?
C22 C23 1.368(11) . ?
C23 C24 1.376(10) . ?
C24 C25 1.387(9) . ?
N8 C27 1.138(8) . ?
C27 S1 1.611(8) . ?
N7 C28 1.141(8) . ?
C28 S2 1.607(7) . ?
N9 C29 1.146(8) . ?
C29 S3 1.616(8) . ?
N10 C30 1.06(2) . ?
C30 C31 1.40(2) . ?

loop_
_geom_hbond_atom_site_label_D
_geom_hbond_atom_site_label_H
_geom_hbond_atom_site_label_A
_geom_hbond_distance_DH
_geom_hbond_distance_HA
_geom_hbond_distance_DA
_geom_hbond_angle_DHA
_geom_hbond_site_symmetry_A
C19 H19 S2 0.93 2.77 3.625(7) 152.7 3_666
C6 H6 N10 0.93 2.67 3.414(17) 137.7 3_566
C13 H13 S1 0.93 2.94 3.558(7) 125.3 1_565
C8 H8 N10 0.93 2.70 3.617(17) 169.7 3_566
C17 H17 S2 0.93 2.89 3.719(8) 149.6 3_666
C26 H26 S2 0.93 2.78 3.587(7) 146.0 4_566

loop_
_geom_torsion_atom_site_label_1
_geom_torsion_atom_site_label_2
_geom_torsion_atom_site_label_3
_geom_torsion_atom_site_label_4
_geom_torsion
_geom_torsion_site_symmetry_1
_geom_torsion_site_symmetry_2
_geom_torsion_site_symmetry_3
_geom_torsion_site_symmetry_4
_geom_torsion_publ_flag
C5 N1 C1 C2 -3.1(11) . . . . ?
Dy1 N1 C1 C2 166.8(6) . . . . ?
C5 N1 C1 C26 176.2(7) . . . . ?
Dy1 N1 C1 C26 -13.9(9) . . . . ?
N1 C1 C2 C3 0.7(13) . . . . ?
C26 C1 C2 C3 -178.5(8) . . . . ?
C1 C2 C3 C4 2.6(14) . . . . ?
C2 C3 C4 C5 -3.4(14) . . . . ?
C1 N1 C5 C4 2.3(11) . . . . ?
Dy1 N1 C5 C4 -167.5(6) . . . . ?
C1 N1 C5 C6 -174.6(6) . . . . ?
Dy1 N1 C5 C6 15.7(8) . . . . ?
C3 C4 C5 N1 0.9(13) . . . . ?
C3 C4 C5 C6 177.6(8) . . . . ?
C7 N2 C6 C5 173.7(6) . . . . ?
Dy1 N2 C6 C5 -1.2(9) . . . . ?
N1 C5 C6 N2 -9.4(10) . . . . ?
C4 C5 C6 N2 173.7(7) . . . . ?
C6 N2 C7 C8 -25.5(10) . . . . ?
Dy1 N2 C7 C8 149.6(6) . . . . ?
C6 N2 C7 C12 158.0(6) . . . . ?
Dy1 N2 C7 C12 -26.9(7) . . . . ?
N2 C7 C8 C9 -178.7(7) . . . . ?
C12 C7 C8 C9 -2.2(11) . . . . ?
C7 C8 C9 C10 1.1(13) . . . . ?
C8 C9 C10 C11 0.4(13) . . . . ?
C9 C10 C11 C12 -0.7(12) . . . . ?
C10 C11 C12 C7 -0.5(11) . . . . ?
C10 C11 C12 N3 178.2(6) . . . . ?
C8 C7 C12 C11 1.9(10) . . . . ?
N2 C7 C12 C11 178.7(6) . . . . ?
C8 C7 C12 N3 -176.9(6) . . . . ?
N2 C7 C12 N3 -0.1(8) . . . . ?
C13 N3 C12 C11 36.2(9) . . . . ?
Dy1 N3 C12 C11 -150.9(6) . . . . ?
C13 N3 C12 C7 -145.0(6) . . . . ?
Dy1 N3 C12 C7 27.9(7) . . . . ?
C12 N3 C13 C14 -177.4(6) . . . . ?
Dy1 N3 C13 C14 9.8(8) . . . . ?
C18 N4 C14 C15 -3.9(9) . . . . ?
Dy1 N4 C14 C15 173.2(5) . . . . ?
C18 N4 C14 C13 174.2(6) . . . . ?
Dy1 N4 C14 C13 -8.7(7) . . . . ?
N3 C13 C14 N4 -0.7(9) . . . . ?
N3 C13 C14 C15 177.5(6) . . . . ?
N4 C14 C15 C16 1.6(11) . . . . ?
C13 C14 C15 C16 -176.4(7) . . . . ?
C14 C15 C16 C17 1.6(11) . . . . ?
C15 C16 C17 C18 -2.3(12) . . . . ?
C14 N4 C18 C17 3.2(10) . . . . ?
Dy1 N4 C18 C17 -173.9(5) . . . . ?
C14 N4 C18 C19 -175.0(6) . . . . ?
Dy1 N4 C18 C19 8.0(8) . . . . ?
C16 C17 C18 N4 -0.1(11) . . . . ?
C16 C17 C18 C19 177.9(7) . . . . ?
C20 N5 C19 C18 172.8(6) . . . . ?
Dy1 N5 C19 C18 -7.8(9) . . . . ?
N4 C18 C19 N5 0.0(10) . . . . ?
C17 C18 C19 N5 -178.2(7) . . . . ?
C19 N5 C20 C25 156.6(6) . . . . ?
Dy1 N5 C20 C25 -22.7(7) . . . . ?
C19 N5 C20 C21 -24.9(10) . . . . ?
Dy1 N5 C20 C21 155.8(5) . . . . ?
C25 C20 C21 C22 -0.7(10) . . . . ?
N5 C20 C21 C22 -179.1(6) . . . . ?
C20 C21 C22 C23 0.2(11) . . . . ?
C21 C22 C23 C24 -0.5(12) . . . . ?
C22 C23 C24 C25 1.2(12) . . . . ?
N5 C20 C25 C24 179.9(6) . . . . ?
C21 C20 C25 C24 1.4(10) . . . . ?
N5 C20 C25 N6 -2.3(8) . . . . ?
C21 C20 C25 N6 179.1(6) . . . . ?
C23 C24 C25 C20 -1.6(11) . . . . ?
C23 C24 C25 N6 -179.2(6) . . . . ?
C26 N6 C25 C20 -141.7(7) . . . . ?
Dy1 N6 C25 C20 26.5(7) . . . . ?
C26 N6 C25 C24 35.9(10) . . . . ?
Dy1 N6 C25 C24 -155.8(5) . . . . ?
C25 N6 C26 C1 178.7(6) . . . . ?
Dy1 N6 C26 C1 10.6(10) . . . . ?
N1 C1 C26 N6 2.3(11) . . . . ?
C2 C1 C26 N6 -178.5(8) . . . . ?
